data_7049559
loop_
_publ_author_name
'Shen, Kaiji'
'Diskin-Posner, Yael'
'Shimon, Linda J. W.'
'Leitus, Gregory'
'Carmieli, Raanan'
'Neumann, Ronny'

_publ_section_title
;
 Aerobic oxygenation catalyzed by first row transition metal complexes
 coordinated by tetradentate mono-carbon bridged bis-phenanthroline
 ligands: intra- versus intermolecular carbon-hydrogen bond activation.
;
_journal_issue 19
_journal_name_full 'Dalton transactions (Cambridge, England : 2003)'
_journal_page_first 6396
_journal_page_last 6407
_journal_paper_doi 10.1039/c9dt00828d
_journal_volume 48
_journal_year 2019
_chemical_formula_moiety 'C33 H32 Cl N4 Zn, P F6, C2 H3 N'
_chemical_formula_sum 'C35 H35 Cl F6 N5 P Zn'
_chemical_formula_weight 771.47
_space_group_crystal_system triclinic
_space_group_IT_number 2
_space_group_name_Hall '-P 1'
_space_group_name_H-M_alt 'P -1'
_symmetry_space_group_name_Hall '-P 1'
_symmetry_space_group_name_H-M 'P -1'
_atom_sites_solution_hydrogens geom
_audit_creation_method SHELXL-2014/7
_audit_update_record
;
2019-01-10 deposited with the CCDC.    2019-04-03 downloaded from the CCDC.
;
_cell_angle_alpha 114.122(2)
_cell_angle_beta 92.3850(10)
_cell_angle_gamma 105.600(2)
_cell_formula_units_Z 2
_cell_length_a 9.0269(2)
_cell_length_b 14.0229(4)
_cell_length_c 15.4725(3)
_cell_measurement_reflns_used 25285
_cell_measurement_temperature 100(2)
_cell_measurement_theta_max 133.186
_cell_measurement_theta_min 11.16
_cell_volume 1695.92(8)
_computing_cell_refinement 'CrysAlisPro 1.171.39.4c (Rigaku OD, 2015)'
_computing_data_collection 'CrysAlisPro 1.171.39.4c (Rigaku OD, 2015)'
_computing_data_reduction 'CrysAlisPro 1.171.39.4c (Rigaku OD, 2015)'
_computing_structure_refinement 'SHELXL-2014/7 (Sheldrick, 2014)'
_computing_structure_solution 'SHELXT (Sheldrick, 2015)'
_diffrn_ambient_temperature 100(2)
_diffrn_measured_fraction_theta_full 0.981
_diffrn_measured_fraction_theta_max 0.981
_diffrn_measurement_device_type 'XtaLAB Pro: Kappa dual home/near'
_diffrn_measurement_method '\w scans'
_diffrn_radiation_type CuK\a
_diffrn_radiation_wavelength 1.54184
_diffrn_reflns_av_R_equivalents 0.0590
_diffrn_reflns_av_unetI/netI 0.0388
_diffrn_reflns_Laue_measured_fraction_full 0.981
_diffrn_reflns_Laue_measured_fraction_max 0.981
_diffrn_reflns_limit_h_max 10
_diffrn_reflns_limit_h_min -10
_diffrn_reflns_limit_k_max 16
_diffrn_reflns_limit_k_min -16
_diffrn_reflns_limit_l_max 18
_diffrn_reflns_limit_l_min -18
_diffrn_reflns_number 25285
_diffrn_reflns_point_group_measured_fraction_full 0.981
_diffrn_reflns_point_group_measured_fraction_max 0.981
_diffrn_reflns_theta_full 66.593
_diffrn_reflns_theta_max 66.593
_diffrn_reflns_theta_min 5.580
_exptl_absorpt_coefficient_mu 2.763
_exptl_absorpt_correction_T_max 1.00000
_exptl_absorpt_correction_T_min 0.76999
_exptl_absorpt_correction_type multi-scan
_exptl_absorpt_process_details
;CrysAlisPro 1.171.39.4c (Rigaku Oxford Diffraction, 2015)
Empirical absorption correction using spherical harmonics,
 implemented in SCALE3 ABSPACK scaling algorithm.
;
_exptl_crystal_colour red
_exptl_crystal_density_diffrn 1.511
_exptl_crystal_description plate
_exptl_crystal_F_000 792
_exptl_crystal_size_max 0.159
_exptl_crystal_size_mid 0.031
_exptl_crystal_size_min 0.029
_refine_diff_density_max 3.429
_refine_diff_density_min -1.179
_refine_diff_density_rms 0.202
_refine_ls_extinction_method none
_refine_ls_goodness_of_fit_ref 1.245
_refine_ls_hydrogen_treatment constr
_refine_ls_matrix_type full
_refine_ls_number_parameters 445
_refine_ls_number_reflns 5892
_refine_ls_number_restraints 0
_refine_ls_restrained_S_all 1.245
_refine_ls_R_factor_all 0.0827
_refine_ls_R_factor_gt 0.0796
_refine_ls_shift/su_max 0.002
_refine_ls_shift/su_mean 0.000
_refine_ls_structure_factor_coef Fsqd
_refine_ls_weighting_details 'w=1/[\s^2^(Fo^2^)+(0.2000P)^2^] where P=(Fo^2^+2Fc^2^)/3'
_refine_ls_weighting_scheme calc
_refine_ls_wR_factor_gt 0.2575
_refine_ls_wR_factor_ref 0.2620
_reflns_Friedel_coverage 0.000
_reflns_number_gt 5391
_reflns_number_total 5892
_reflns_threshold_expression 'I > 2\s(I)'
_cod_data_source_file c9dt00828d2.cif
_cod_data_source_block L4ZnCl
_cod_depositor_comments 'Adding full bibliography for 7049557--7049569.cif.'
_cod_database_code 7049559
_shelx_shelxl_version_number 2014/7
_shelx_space_group_comment
;
The symmetry employed for this shelxl refinement is uniquely defined
by the following loop, which should always be used as a source of
symmetry information in preference to the above space-group names.
They are only intended as comments.
;
_shelx_estimated_absorpt_t_min 0.668
_shelx_estimated_absorpt_t_max 0.924

loop_
_space_group_symop_operation_xyz
'x, y, z'
'-x, -y, -z'

loop_
_atom_site_label
_atom_site_type_symbol
_atom_site_fract_x
_atom_site_fract_y
_atom_site_fract_z
_atom_site_U_iso_or_equiv
_atom_site_adp_type
_atom_site_occupancy
_atom_site_site_symmetry_order
_atom_site_calc_flag
_atom_site_refinement_flags_posn
_atom_site_refinement_flags_adp
Zn1 Zn 0.45374(5) 0.31596(4) 0.69661(3) 0.0180(3) Uani 1 1 d . .
Cl1 Cl 0.21132(9) 0.21860(7) 0.69702(6) 0.0228(3) Uani 1 1 d . .
N1 N 0.3952(3) 0.3442(3) 0.5763(2) 0.0215(6) Uani 1 1 d . .
N2 N 0.5957(3) 0.2415(2) 0.6006(2) 0.0195(6) Uani 1 1 d . .
N3 N 0.6351(3) 0.3300(2) 0.8032(2) 0.0183(6) Uani 1 1 d . .
N4 N 0.4918(3) 0.4766(2) 0.8055(2) 0.0188(6) Uani 1 1 d . .
C1 C 0.2798(4) 0.3801(3) 0.5587(3) 0.0230(8) Uani 1 1 d . .
H1 H 0.2090 0.3933 0.6027 0.028 Uiso 1 1 calc R U
C2 C 0.2598(4) 0.3991(3) 0.4775(3) 0.0247(8) Uani 1 1 d . .
H2 H 0.1761 0.4241 0.4665 0.030 Uiso 1 1 calc R U
C3 C 0.3618(5) 0.3813(3) 0.4143(3) 0.0257(8) Uani 1 1 d . .
H3 H 0.3515 0.3963 0.3602 0.031 Uiso 1 1 calc R U
C4 C 0.4831(4) 0.3405(3) 0.4296(3) 0.0232(8) Uani 1 1 d . .
C5 C 0.4920(4) 0.3213(3) 0.5120(3) 0.0203(7) Uani 1 1 d . .
C6 C 0.5981(5) 0.3223(3) 0.3693(3) 0.0267(8) Uani 1 1 d . .
H6 H 0.5928 0.3354 0.3138 0.032 Uiso 1 1 calc R U
C7 C 0.7146(4) 0.2867(3) 0.3897(3) 0.0252(8) Uani 1 1 d . .
H7 H 0.7930 0.2791 0.3505 0.030 Uiso 1 1 calc R U
C8 C 0.7203(4) 0.2604(3) 0.4702(3) 0.0209(7) Uani 1 1 d . .
C9 C 0.6066(4) 0.2737(3) 0.5287(3) 0.0200(7) Uani 1 1 d . .
C10 C 0.8367(4) 0.2220(3) 0.4954(3) 0.0233(8) Uani 1 1 d . .
H10 H 0.9213 0.2171 0.4611 0.028 Uiso 1 1 calc R U
C11 C 0.8284(4) 0.1918(3) 0.5690(3) 0.0224(8) Uani 1 1 d . .
H11 H 0.9077 0.1669 0.5864 0.027 Uiso 1 1 calc R U
C12 C 0.7004(4) 0.1977(3) 0.6195(3) 0.0197(7) Uani 1 1 d . .
C13 C 0.6791(4) 0.1570(3) 0.6980(3) 0.0195(7) Uani 1 1 d . .
C14 C 0.7136(4) 0.2588(3) 0.7950(3) 0.0184(7) Uani 1 1 d . .
C15 C 0.8210(4) 0.2776(3) 0.8746(3) 0.0232(8) Uani 1 1 d . .
H15 H 0.8767 0.2272 0.8687 0.028 Uiso 1 1 calc R U
C16 C 0.8436(4) 0.3693(3) 0.9603(3) 0.0219(8) Uani 1 1 d . .
H16 H 0.9102 0.3799 1.0148 0.026 Uiso 1 1 calc R U
C17 C 0.7684(4) 0.4473(3) 0.9675(3) 0.0199(7) Uani 1 1 d . .
C18 C 0.6658(4) 0.4231(3) 0.8842(3) 0.0191(7) Uani 1 1 d . .
C19 C 0.7923(4) 0.5476(3) 1.0523(3) 0.0238(8) Uani 1 1 d . .
H19 H 0.8565 0.5615 1.1090 0.029 Uiso 1 1 calc R U
C20 C 0.7248(4) 0.6226(3) 1.0527(3) 0.0218(8) Uani 1 1 d . .
H20 H 0.7457 0.6899 1.1089 0.026 Uiso 1 1 calc R U
C21 C 0.6217(4) 0.6025(3) 0.9693(3) 0.0208(7) Uani 1 1 d . .
C22 C 0.5910(4) 0.5023(3) 0.8861(3) 0.0186(7) Uani 1 1 d . .
C23 C 0.5469(4) 0.6768(3) 0.9669(3) 0.0234(8) Uani 1 1 d . .
H23 H 0.5662 0.7456 1.0213 0.028 Uiso 1 1 calc R U
C24 C 0.4451(4) 0.6506(3) 0.8859(3) 0.0241(8) Uani 1 1 d . .
H24 H 0.3929 0.7003 0.8837 0.029 Uiso 1 1 calc R U
C25 C 0.4204(4) 0.5488(3) 0.8069(3) 0.0220(7) Uani 1 1 d . .
H25 H 0.3490 0.5302 0.7514 0.026 Uiso 1 1 calc R U
C26 C 0.7890(4) 0.0885(3) 0.6967(3) 0.0205(7) Uani 1 1 d . .
H26A H 0.8976 0.1336 0.7029 0.025 Uiso 1 1 calc R U
H26B H 0.7830 0.0732 0.7537 0.025 Uiso 1 1 calc R U
C27 C 0.7539(5) -0.0206(3) 0.6072(3) 0.0256(8) Uani 1 1 d . .
H27A H 0.7478 -0.0073 0.5492 0.031 Uiso 1 1 calc R U
H27B H 0.6510 -0.0704 0.6050 0.031 Uiso 1 1 calc R U
C28 C 0.8782(4) -0.0766(3) 0.6054(3) 0.0246(8) Uani 1 1 d . .
H28A H 0.9804 -0.0281 0.6050 0.029 Uiso 1 1 calc R U
H28B H 0.8516 -0.1459 0.5456 0.029 Uiso 1 1 calc R U
C29 C 0.8918(5) -0.1022(3) 0.6920(3) 0.0280(8) Uani 1 1 d . .
H29A H 0.9372 -0.0334 0.7505 0.042 Uiso 1 1 calc R U
H29B H 0.9591 -0.1488 0.6827 0.042 Uiso 1 1 calc R U
H29C H 0.7879 -0.1409 0.6984 0.042 Uiso 1 1 calc R U
C30 C 0.5071(4) 0.0842(3) 0.6842(3) 0.0225(8) Uani 1 1 d . .
H30A H 0.4363 0.1281 0.6872 0.027 Uiso 1 1 calc R U
H30B H 0.4794 0.0212 0.6197 0.027 Uiso 1 1 calc R U
C31 C 0.4813(4) 0.0404(3) 0.7604(3) 0.0258(8) Uani 1 1 d . .
H31A H 0.5244 -0.0215 0.7443 0.031 Uiso 1 1 calc R U
H31B H 0.5396 0.0993 0.8236 0.031 Uiso 1 1 calc R U
C32 C 0.3088(4) 0.0009(4) 0.7681(3) 0.0294(9) Uani 1 1 d . .
H32A H 0.2656 0.0630 0.7860 0.035 Uiso 1 1 calc R U
H32B H 0.2494 -0.0574 0.7049 0.035 Uiso 1 1 calc R U
C33 C 0.2892(5) -0.0439(4) 0.8433(4) 0.0386(10) Uani 1 1 d . .
H33A H 0.3292 -0.1067 0.8247 0.058 Uiso 1 1 calc R U
H33B H 0.1783 -0.0677 0.8474 0.058 Uiso 1 1 calc R U
H33C H 0.3475 0.0139 0.9060 0.058 Uiso 1 1 calc R U
P1 P -0.03768(10) 0.55492(8) 0.73480(7) 0.0228(3) Uani 1 1 d . .
F1 F -0.0691(3) 0.6119(2) 0.84226(17) 0.0367(6) Uani 1 1 d . .
F2 F 0.1462(3) 0.6182(2) 0.7703(2) 0.0432(7) Uani 1 1 d . .
F3 F -0.0189(4) 0.4547(2) 0.7532(2) 0.0463(7) Uani 1 1 d . .
F4 F -0.0072(3) 0.4983(2) 0.62691(19) 0.0407(6) Uani 1 1 d . .
F5 F -0.2216(3) 0.4929(2) 0.69830(19) 0.0358(6) Uani 1 1 d . .
F6 F -0.0560(3) 0.6561(2) 0.71662(17) 0.0297(5) Uani 1 1 d . .
N5 N -0.0113(8) 0.8733(4) 1.0596(4) 0.0642(14) Uani 1 1 d . .
C34 C -0.0747(6) 0.8577(4) 0.9864(4) 0.0406(11) Uani 1 1 d . .
C35 C -0.1545(6) 0.8412(4) 0.8961(4) 0.0397(10) Uani 1 1 d . .
H35A H -0.1041 0.9029 0.8817 0.060 Uiso 1 1 calc R U
H35B H -0.2639 0.8369 0.9006 0.060 Uiso 1 1 calc R U
H35C H -0.1497 0.7725 0.8447 0.060 Uiso 1 1 calc R U

loop_
_atom_site_aniso_label
_atom_site_aniso_U_11
_atom_site_aniso_U_22
_atom_site_aniso_U_33
_atom_site_aniso_U_23
_atom_site_aniso_U_13
_atom_site_aniso_U_12
Zn1 0.0071(4) 0.0227(4) 0.0174(4) 0.0055(3) -0.0015(2) 0.0002(2)
Cl1 0.0065(5) 0.0287(5) 0.0246(5) 0.0078(4) -0.0005(3) -0.0010(3)
N1 0.0103(14) 0.0263(16) 0.0234(15) 0.0092(13) -0.0007(12) 0.0020(12)
N2 0.0119(14) 0.0199(14) 0.0187(15) 0.0049(12) -0.0018(11) -0.0012(11)
N3 0.0096(14) 0.0200(14) 0.0168(14) 0.0047(12) -0.0006(11) -0.0028(11)
N4 0.0070(13) 0.0235(15) 0.0201(15) 0.0078(12) 0.0005(11) -0.0010(11)
C1 0.0151(17) 0.0240(18) 0.0228(18) 0.0063(15) -0.0023(14) 0.0023(14)
C2 0.0180(18) 0.0233(18) 0.0245(19) 0.0072(16) -0.0094(15) 0.0007(14)
C3 0.025(2) 0.0209(17) 0.0219(18) 0.0070(15) -0.0063(15) -0.0014(15)
C4 0.0196(18) 0.0200(17) 0.0219(18) 0.0062(15) -0.0025(15) -0.0005(14)
C5 0.0130(16) 0.0188(17) 0.0193(17) 0.0047(14) -0.0038(13) -0.0029(13)
C6 0.028(2) 0.0263(19) 0.0219(19) 0.0104(16) 0.0012(15) 0.0025(16)
C7 0.0192(19) 0.0262(18) 0.0238(19) 0.0082(16) 0.0039(15) 0.0016(14)
C8 0.0116(17) 0.0216(17) 0.0220(18) 0.0058(15) 0.0001(14) 0.0001(13)
C9 0.0119(16) 0.0176(16) 0.0207(17) 0.0042(14) -0.0049(13) -0.0025(13)
C10 0.0071(16) 0.0265(18) 0.0285(19) 0.0080(16) 0.0024(14) -0.0005(14)
C11 0.0106(17) 0.0250(18) 0.0234(18) 0.0062(15) -0.0021(14) 0.0005(13)
C12 0.0111(16) 0.0196(16) 0.0186(17) 0.0039(14) -0.0037(13) -0.0021(13)
C13 0.0064(15) 0.0232(17) 0.0240(18) 0.0089(15) -0.0004(13) 0.0001(13)
C14 0.0039(14) 0.0235(17) 0.0243(18) 0.0108(15) -0.0002(13) -0.0011(13)
C15 0.0100(16) 0.0276(19) 0.0265(19) 0.0117(16) -0.0030(14) -0.0014(14)
C16 0.0087(16) 0.0304(19) 0.0210(18) 0.0117(16) -0.0028(13) -0.0021(13)
C17 0.0044(15) 0.0262(18) 0.0215(18) 0.0088(15) -0.0013(13) -0.0037(13)
C18 0.0058(15) 0.0254(18) 0.0189(17) 0.0077(15) 0.0001(13) -0.0029(13)
C19 0.0133(17) 0.031(2) 0.0198(18) 0.0099(16) 0.0002(14) -0.0017(14)
C20 0.0089(16) 0.0266(18) 0.0173(17) 0.0037(15) -0.0012(13) -0.0037(13)
C21 0.0096(16) 0.0237(18) 0.0189(17) 0.0067(15) -0.0006(13) -0.0055(13)
C22 0.0070(15) 0.0243(18) 0.0180(17) 0.0073(15) 0.0011(13) -0.0017(13)
C23 0.0154(17) 0.0223(17) 0.0229(18) 0.0053(15) 0.0027(14) -0.0015(14)
C24 0.0147(17) 0.0234(18) 0.029(2) 0.0107(16) -0.0010(15) -0.0009(14)
C25 0.0142(17) 0.0258(18) 0.0223(18) 0.0106(16) -0.0004(14) 0.0008(14)
C26 0.0096(16) 0.0208(17) 0.0237(18) 0.0063(15) -0.0029(13) -0.0004(13)
C27 0.0192(18) 0.0239(18) 0.028(2) 0.0090(17) -0.0018(15) 0.0031(14)
C28 0.0156(18) 0.0237(18) 0.0253(19) 0.0055(16) -0.0023(14) 0.0014(14)
C29 0.0202(19) 0.030(2) 0.034(2) 0.0153(18) 0.0015(16) 0.0068(15)
C30 0.0064(16) 0.0275(18) 0.0292(19) 0.0120(16) -0.0005(14) -0.0003(13)
C31 0.0147(18) 0.0275(19) 0.030(2) 0.0128(17) 0.0003(15) -0.0012(14)
C32 0.0156(19) 0.035(2) 0.034(2) 0.0161(18) 0.0053(15) 0.0000(16)
C33 0.025(2) 0.052(3) 0.044(3) 0.029(2) 0.0120(19) 0.0056(19)
P1 0.0111(5) 0.0289(6) 0.0241(6) 0.0102(4) -0.0013(4) 0.0025(4)
F1 0.0387(15) 0.0429(14) 0.0233(12) 0.0121(11) 0.0053(10) 0.0085(11)
F2 0.0117(12) 0.0550(17) 0.0573(18) 0.0242(15) -0.0047(11) 0.0041(11)
F3 0.0454(17) 0.0417(15) 0.0561(18) 0.0267(14) -0.0022(13) 0.0130(13)
F4 0.0405(15) 0.0422(15) 0.0309(14) 0.0076(12) 0.0119(11) 0.0125(12)
F5 0.0156(12) 0.0398(14) 0.0406(14) 0.0152(12) -0.0038(10) -0.0036(10)
F6 0.0228(12) 0.0322(12) 0.0310(13) 0.0142(10) -0.0031(9) 0.0043(9)
N5 0.093(4) 0.049(3) 0.045(3) 0.013(2) -0.002(3) 0.029(3)
C34 0.047(3) 0.033(2) 0.037(3) 0.012(2) 0.008(2) 0.010(2)
C35 0.032(2) 0.044(3) 0.041(3) 0.020(2) 0.009(2) 0.007(2)

loop_
_atom_type_symbol
_atom_type_description
_atom_type_scat_dispersion_real
_atom_type_scat_dispersion_imag
_atom_type_scat_source
C C 0.0181 0.0091 'International Tables Vol C Tables 4.2.6.8 and 6.1.1.4'
H H 0.0000 0.0000 'International Tables Vol C Tables 4.2.6.8 and 6.1.1.4'
Cl Cl 0.3639 0.7018 'International Tables Vol C Tables 4.2.6.8 and 6.1.1.4'
F F 0.0727 0.0534 'International Tables Vol C Tables 4.2.6.8 and 6.1.1.4'
N N 0.0311 0.0180 'International Tables Vol C Tables 4.2.6.8 and 6.1.1.4'
P P 0.2955 0.4335 'International Tables Vol C Tables 4.2.6.8 and 6.1.1.4'
Zn Zn -1.5491 0.6778 'International Tables Vol C Tables 4.2.6.8 and 6.1.1.4'

loop_
_geom_angle_atom_site_label_1
_geom_angle_atom_site_label_2
_geom_angle_atom_site_label_3
_geom_angle
N4 Zn1 N1 98.15(12)
N4 Zn1 N2 133.04(11)
N1 Zn1 N2 78.55(12)
N4 Zn1 N3 77.71(12)
N1 Zn1 N3 148.26(11)
N2 Zn1 N3 81.71(12)
N4 Zn1 Cl1 105.61(8)
N1 Zn1 Cl1 96.79(8)
N2 Zn1 Cl1 121.33(8)
N3 Zn1 Cl1 114.72(8)
C1 N1 C5 119.0(3)
C1 N1 Zn1 128.7(3)
C5 N1 Zn1 112.2(2)
C12 N2 C9 119.6(3)
C12 N2 Zn1 126.3(2)
C9 N2 Zn1 111.1(2)
C18 N3 C14 120.0(3)
C18 N3 Zn1 112.1(2)
C14 N3 Zn1 127.9(3)
C25 N4 C22 118.0(3)
C25 N4 Zn1 127.7(3)
C22 N4 Zn1 114.0(2)
N1 C1 C2 122.1(4)
N1 C1 H1 118.9
C2 C1 H1 118.9
C3 C2 C1 119.3(3)
C3 C2 H2 120.4
C1 C2 H2 120.4
C2 C3 C4 120.0(3)
C2 C3 H3 120.0
C4 C3 H3 120.0
C5 C4 C3 116.8(4)
C5 C4 C6 119.0(4)
C3 C4 C6 124.1(4)
N1 C5 C4 122.6(3)
N1 C5 C9 117.7(3)
C4 C5 C9 119.6(3)
C7 C6 C4 121.3(4)
C7 C6 H6 119.4
C4 C6 H6 119.4
C6 C7 C8 120.5(3)
C6 C7 H7 119.8
C8 C7 H7 119.8
C9 C8 C10 116.5(3)
C9 C8 C7 119.7(3)
C10 C8 C7 123.8(3)
N2 C9 C8 123.1(3)
N2 C9 C5 117.4(3)
C8 C9 C5 119.5(3)
C11 C10 C8 120.3(3)
C11 C10 H10 119.8
C8 C10 H10 119.8
C10 C11 C12 119.7(3)
C10 C11 H11 120.1
C12 C11 H11 120.1
N2 C12 C11 120.2(3)
N2 C12 C13 118.0(3)
C11 C12 C13 121.8(3)
C14 C13 C12 107.4(3)
C14 C13 C26 111.0(3)
C12 C13 C26 111.1(3)
C14 C13 C30 107.7(3)
C12 C13 C30 111.1(3)
C26 C13 C30 108.5(3)
N3 C14 C15 120.3(3)
N3 C14 C13 117.1(3)
C15 C14 C13 122.6(3)
C16 C15 C14 119.6(4)
C16 C15 H15 120.2
C14 C15 H15 120.2
C15 C16 C17 120.3(3)
C15 C16 H16 119.9
C17 C16 H16 119.9
C16 C17 C18 116.4(3)
C16 C17 C19 123.7(3)
C18 C17 C19 119.9(3)
N3 C18 C17 123.2(3)
N3 C18 C22 118.1(3)
C17 C18 C22 118.7(3)
C20 C19 C17 120.9(3)
C20 C19 H19 119.5
C17 C19 H19 119.5
C19 C20 C21 121.1(3)
C19 C20 H20 119.5
C21 C20 H20 119.5
C23 C21 C22 117.7(3)
C23 C21 C20 123.1(3)
C22 C21 C20 119.1(3)
N4 C22 C21 122.3(3)
N4 C22 C18 117.5(3)
C21 C22 C18 120.2(3)
C24 C23 C21 120.1(4)
C24 C23 H23 119.9
C21 C23 H23 119.9
C23 C24 C25 118.2(4)
C23 C24 H24 120.9
C25 C24 H24 120.9
N4 C25 C24 123.5(3)
N4 C25 H25 118.2
C24 C25 H25 118.2
C27 C26 C13 115.3(3)
C27 C26 H26A 108.5
C13 C26 H26A 108.5
C27 C26 H26B 108.5
C13 C26 H26B 108.5
H26A C26 H26B 107.5
C26 C27 C28 112.2(3)
C26 C27 H27A 109.2
C28 C27 H27A 109.2
C26 C27 H27B 109.2
C28 C27 H27B 109.2
H27A C27 H27B 107.9
C27 C28 C29 112.2(3)
C27 C28 H28A 109.2
C29 C28 H28A 109.2
C27 C28 H28B 109.2
C29 C28 H28B 109.2
H28A C28 H28B 107.9
C28 C29 H29A 109.5
C28 C29 H29B 109.5
H29A C29 H29B 109.5
C28 C29 H29C 109.5
H29A C29 H29C 109.5
H29B C29 H29C 109.5
C31 C30 C13 112.8(3)
C31 C30 H30A 109.0
C13 C30 H30A 109.0
C31 C30 H30B 109.0
C13 C30 H30B 109.0
H30A C30 H30B 107.8
C32 C31 C30 113.1(3)
C32 C31 H31A 108.9
C30 C31 H31A 108.9
C32 C31 H31B 109.0
C30 C31 H31B 108.9
H31A C31 H31B 107.8
C33 C32 C31 111.1(3)
C33 C32 H32A 109.4
C31 C32 H32A 109.4
C33 C32 H32B 109.4
C31 C32 H32B 109.4
H32A C32 H32B 108.0
C32 C33 H33A 109.5
C32 C33 H33B 109.5
H33A C33 H33B 109.5
C32 C33 H33C 109.5
H33A C33 H33C 109.5
H33B C33 H33C 109.5
F3 P1 F1 89.74(16)
F3 P1 F4 90.67(17)
F1 P1 F4 179.51(16)
F3 P1 F6 179.77(17)
F1 P1 F6 90.14(14)
F4 P1 F6 89.45(14)
F3 P1 F5 90.14(15)
F1 P1 F5 89.78(15)
F4 P1 F5 89.96(15)
F6 P1 F5 90.05(13)
F3 P1 F2 90.74(16)
F1 P1 F2 90.62(16)
F4 P1 F2 89.64(16)
F6 P1 F2 89.07(14)
F5 P1 F2 179.04(16)
N5 C34 C35 178.4(6)
C34 C35 H35A 109.5
C34 C35 H35B 109.5
H35A C35 H35B 109.5
C34 C35 H35C 109.5
H35A C35 H35C 109.5
H35B C35 H35C 109.5

loop_
_geom_bond_atom_site_label_1
_geom_bond_atom_site_label_2
_geom_bond_distance
Zn1 N4 2.112(3)
Zn1 N1 2.129(3)
Zn1 N2 2.133(3)
Zn1 N3 2.185(3)
Zn1 Cl1 2.2482(9)
N1 C1 1.336(5)
N1 C5 1.349(5)
N2 C12 1.338(5)
N2 C9 1.359(5)
N3 C18 1.338(5)
N3 C14 1.341(5)
N4 C25 1.332(5)
N4 C22 1.362(5)
C1 C2 1.400(5)
C1 H1 0.9500
C2 C3 1.366(6)
C2 H2 0.9500
C3 C4 1.417(6)
C3 H3 0.9500
C4 C5 1.411(5)
C4 C6 1.429(6)
C5 C9 1.439(5)
C6 C7 1.356(6)
C6 H6 0.9500
C7 C8 1.438(5)
C7 H7 0.9500
C8 C9 1.398(5)
C8 C10 1.411(5)
C10 C11 1.366(6)
C10 H10 0.9500
C11 C12 1.423(5)
C11 H11 0.9500
C12 C13 1.538(5)
C13 C14 1.535(5)
C13 C26 1.551(5)
C13 C30 1.563(5)
C14 C15 1.423(5)
C15 C16 1.376(6)
C15 H15 0.9500
C16 C17 1.405(6)
C16 H16 0.9500
C17 C18 1.417(5)
C17 C19 1.433(6)
C18 C22 1.437(5)
C19 C20 1.347(6)
C19 H19 0.9500
C20 C21 1.439(5)
C20 H20 0.9500
C21 C23 1.398(6)
C21 C22 1.410(5)
C23 C24 1.377(6)
C23 H23 0.9500
C24 C25 1.401(6)
C24 H24 0.9500
C25 H25 0.9500
C26 C27 1.527(5)
C26 H26A 0.9900
C26 H26B 0.9900
C27 C28 1.528(5)
C27 H27A 0.9900
C27 H27B 0.9900
C28 C29 1.530(5)
C28 H28A 0.9900
C28 H28B 0.9900
C29 H29A 0.9800
C29 H29B 0.9800
C29 H29C 0.9800
C30 C31 1.535(5)
C30 H30A 0.9900
C30 H30B 0.9900
C31 C32 1.534(5)
C31 H31A 0.9900
C31 H31B 0.9900
C32 C33 1.527(6)
C32 H32A 0.9900
C32 H32B 0.9900
C33 H33A 0.9800
C33 H33B 0.9800
C33 H33C 0.9800
P1 F3 1.592(3)
P1 F1 1.600(3)
P1 F4 1.602(3)
P1 F6 1.603(3)
P1 F5 1.605(2)
P1 F2 1.605(3)
N5 C34 1.155(8)
C34 C35 1.445(7)
C35 H35A 0.9800
C35 H35B 0.9800
C35 H35C 0.9800

loop_
_geom_torsion_atom_site_label_1
_geom_torsion_atom_site_label_2
_geom_torsion_atom_site_label_3
_geom_torsion_atom_site_label_4
_geom_torsion
C5 N1 C1 C2 -2.7(5)
Zn1 N1 C1 C2 177.3(3)
N1 C1 C2 C3 -0.5(6)
C1 C2 C3 C4 2.1(6)
C2 C3 C4 C5 -0.6(5)
C2 C3 C4 C6 -178.1(4)
C1 N1 C5 C4 4.3(5)
Zn1 N1 C5 C4 -175.6(3)
C1 N1 C5 C9 -174.7(3)
Zn1 N1 C5 C9 5.3(4)
C3 C4 C5 N1 -2.7(5)
C6 C4 C5 N1 174.9(3)
C3 C4 C5 C9 176.3(3)
C6 C4 C5 C9 -6.0(5)
C5 C4 C6 C7 0.2(6)
C3 C4 C6 C7 177.7(4)
C4 C6 C7 C8 3.4(6)
C6 C7 C8 C9 -1.2(6)
C6 C7 C8 C10 179.4(4)
C12 N2 C9 C8 2.1(5)
Zn1 N2 C9 C8 163.7(3)
C12 N2 C9 C5 -179.4(3)
Zn1 N2 C9 C5 -17.8(4)
C10 C8 C9 N2 -6.7(5)
C7 C8 C9 N2 173.9(3)
C10 C8 C9 C5 174.9(3)
C7 C8 C9 C5 -4.6(5)
N1 C5 C9 N2 8.7(5)
C4 C5 C9 N2 -170.4(3)
N1 C5 C9 C8 -172.7(3)
C4 C5 C9 C8 8.2(5)
C9 C8 C10 C11 5.0(5)
C7 C8 C10 C11 -175.6(4)
C8 C10 C11 C12 0.9(5)
C9 N2 C12 C11 4.2(5)
Zn1 N2 C12 C11 -154.4(3)
C9 N2 C12 C13 -177.0(3)
Zn1 N2 C12 C13 24.4(4)
C10 C11 C12 N2 -5.7(5)
C10 C11 C12 C13 175.6(3)
N2 C12 C13 C14 -69.7(4)
C11 C12 C13 C14 109.0(4)
N2 C12 C13 C26 168.7(3)
C11 C12 C13 C26 -12.6(4)
N2 C12 C13 C30 47.8(4)
C11 C12 C13 C30 -133.4(3)
C18 N3 C14 C15 4.8(5)
Zn1 N3 C14 C15 -175.6(2)
C18 N3 C14 C13 -176.5(3)
Zn1 N3 C14 C13 3.0(4)
C12 C13 C14 N3 53.2(4)
C26 C13 C14 N3 174.9(3)
C30 C13 C14 N3 -66.5(4)
C12 C13 C14 C15 -128.2(3)
C26 C13 C14 C15 -6.5(4)
C30 C13 C14 C15 112.1(3)
N3 C14 C15 C16 0.1(5)
C13 C14 C15 C16 -178.4(3)
C14 C15 C16 C17 -3.8(5)
C15 C16 C17 C18 2.6(5)
C15 C16 C17 C19 -176.5(3)
C14 N3 C18 C17 -6.2(5)
Zn1 N3 C18 C17 174.1(3)
C14 N3 C18 C22 173.5(3)
Zn1 N3 C18 C22 -6.1(4)
C16 C17 C18 N3 2.5(5)
C19 C17 C18 N3 -178.4(3)
C16 C17 C18 C22 -177.3(3)
C19 C17 C18 C22 1.8(5)
C16 C17 C19 C20 175.5(3)
C18 C17 C19 C20 -3.5(5)
C17 C19 C20 C21 2.5(5)
C19 C20 C21 C23 178.7(3)
C19 C20 C21 C22 0.2(5)
C25 N4 C22 C21 -1.0(5)
Zn1 N4 C22 C21 -175.1(3)
C25 N4 C22 C18 179.2(3)
Zn1 N4 C22 C18 5.1(4)
C23 C21 C22 N4 -0.3(5)
C20 C21 C22 N4 178.4(3)
C23 C21 C22 C18 179.5(3)
C20 C21 C22 C18 -1.9(5)
N3 C18 C22 N4 0.8(5)
C17 C18 C22 N4 -179.4(3)
N3 C18 C22 C21 -178.9(3)
C17 C18 C22 C21 0.9(5)
C22 C21 C23 C24 1.0(5)
C20 C21 C23 C24 -177.5(3)
C21 C23 C24 C25 -0.5(5)
C22 N4 C25 C24 1.7(5)
Zn1 N4 C25 C24 174.8(3)
C23 C24 C25 N4 -0.9(5)
C14 C13 C26 C27 174.2(3)
C12 C13 C26 C27 -66.3(4)
C30 C13 C26 C27 56.0(4)
C13 C26 C27 C28 173.1(3)
C26 C27 C28 C29 60.1(4)
C14 C13 C30 C31 -63.4(4)
C12 C13 C30 C31 179.2(3)
C26 C13 C30 C31 56.8(4)
C13 C30 C31 C32 161.8(3)
C30 C31 C32 C33 178.8(4)
